data_7062418
loop_
_publ_author_name
Suraj,
'Swamy, K. C. Kumara'

_publ_section_title
;
 Ring expansion/opening reactions of epoxy ene-amides: access to
 azabicyclononene, tetrahydropyridine and tetrazole scaffolds
;
_journal_issue 19
_journal_name_full 'New Journal of Chemistry'
_journal_page_first 9061
_journal_page_last 9065
_journal_paper_doi 10.1039/D3NJ00529A
_journal_volume 47
_journal_year 2023
_chemical_formula_moiety 'C38 H34 N4 O11 S2, 1[CH2Cl2]'
_chemical_formula_sum 'C39 H36 Cl2 N4 O11 S2'
_chemical_formula_weight 871.74
_space_group_crystal_system orthorhombic
_space_group_IT_number 60
_space_group_name_Hall '-P 2n 2ab'
_space_group_name_H-M_alt 'P b c n'
_atom_sites_solution_hydrogens geom
_atom_sites_solution_primary dual
_audit_creation_date 2023-01-18
_audit_creation_method
;
Olex2 1.3-ac4
(compiled 2018.12.18 svn.r3554 for Rigaku Oxford Diffraction, GUI svn.r1)
;
_audit_update_record
;
2023-01-20 deposited with the CCDC.	2023-04-11 downloaded from the CCDC.
;
_cell_angle_alpha 90
_cell_angle_beta 90
_cell_angle_gamma 90
_cell_formula_units_Z 4
_cell_length_a 25.8268(11)
_cell_length_b 16.2750(7)
_cell_length_c 10.0472(5)
_cell_measurement_reflns_used 8330
_cell_measurement_temperature 284
_cell_measurement_theta_max 25.0250
_cell_measurement_theta_min 2.4940
_cell_volume 4223.2(3)
_computing_cell_refinement 'CrysAlisPro 1.171.40.35a (Rigaku OD, 2018)'
_computing_data_collection 'CrysAlisPro 1.171.40.35a (Rigaku OD, 2018)'
_computing_data_reduction 'CrysAlisPro 1.171.40.35a (Rigaku OD, 2018)'
_computing_molecular_graphics 'Olex2 (Dolomanov et al., 2009)'
_computing_publication_material 'Olex2 (Dolomanov et al., 2009)'
_computing_structure_refinement 'ShelXL (Sheldrick, 2015)'
_computing_structure_solution 'ShelXT (Sheldrick, 2015)'
_diffrn_ambient_environment air
_diffrn_ambient_temperature 284
_diffrn_detector 'CCD plate'
_diffrn_detector_area_resol_mean 10.0000
_diffrn_detector_type HyPix3000
_diffrn_measured_fraction_theta_full 0.999
_diffrn_measured_fraction_theta_max 0.999
_diffrn_measurement_details
;
List of Runs (angles in degrees, time in seconds):

  # Type    Start    End  Width  t~exp~   \w     \q     \k     \f   Frames
#--------------------------------------------------------------------------
  1  \w    -39.00   0.00   0.50   14.00    --  -14.97 -32.00 -44.00   78
  2  \w     -8.00  44.00   0.50   14.00    --   16.22 -61.00 -30.00  104
  3  \w    -13.00  21.00   0.50   14.00    --  -14.97 -94.00   0.00   68
  4  \w     10.00  40.00   0.50   14.00    --   16.22-125.00  60.00   60
  5  \w    -50.00 -14.00   0.50   14.00    --   16.22 -61.00 -30.00   72
  6  \w    -69.00 -22.00   0.50   14.00    --  -14.97 125.00  60.00   94
  7  \w    -81.00 -19.00   0.50   14.00    --  -14.97 143.00 -19.00  124
  8  \w      4.00  45.00   0.50   14.00    --  -14.97  30.00-180.00   82
  9  \w    -40.00 -15.00   0.50   14.00    --  -14.97  30.00-180.00   50
 10  \w    -69.00 -26.00   0.50   14.00    --  -14.97 125.00 150.00   86
 11  \w    -45.00  50.00   0.50   14.00    --   16.22 -90.00 166.00  190
;
_diffrn_measurement_device 'four-circle diffractometer'
_diffrn_measurement_device_type 'XtaLAB Synergy, Single source at offset/far, HyPix3000'
_diffrn_measurement_method '\w scans'
_diffrn_orient_matrix_type 'CrysAlisPro convention (1999,Acta A55,543-557)'
_diffrn_orient_matrix_UB_11 0.0089145000
_diffrn_orient_matrix_UB_12 -0.0289556000
_diffrn_orient_matrix_UB_13 -0.0474931000
_diffrn_orient_matrix_UB_21 0.0058325000
_diffrn_orient_matrix_UB_22 -0.0279947000
_diffrn_orient_matrix_UB_23 0.0520046000
_diffrn_orient_matrix_UB_31 -0.0253115000
_diffrn_orient_matrix_UB_32 -0.0166745000
_diffrn_orient_matrix_UB_33 -0.0047368000
_diffrn_radiation_monochromator mirror
_diffrn_radiation_probe x-ray
_diffrn_radiation_type MoK\a
_diffrn_radiation_wavelength 0.71073
_diffrn_reflns_av_R_equivalents 0.0552
_diffrn_reflns_av_unetI/netI 0.0440
_diffrn_reflns_Laue_measured_fraction_full 0.999
_diffrn_reflns_Laue_measured_fraction_max 0.999
_diffrn_reflns_limit_h_max 28
_diffrn_reflns_limit_h_min -30
_diffrn_reflns_limit_k_max 19
_diffrn_reflns_limit_k_min -19
_diffrn_reflns_limit_l_max 11
_diffrn_reflns_limit_l_min -11
_diffrn_reflns_number 24055
_diffrn_reflns_point_group_measured_fraction_full 0.999
_diffrn_reflns_point_group_measured_fraction_max 0.999
_diffrn_reflns_theta_full 25.027
_diffrn_reflns_theta_max 25.027
_diffrn_reflns_theta_min 2.503
_diffrn_source 'micro-focus sealed X-ray tube'
_diffrn_source_type 'PhotonJet (Mo) X-ray Source'
_exptl_absorpt_coefficient_mu 0.315
_exptl_absorpt_correction_T_max 1.00000
_exptl_absorpt_correction_T_min 0.54631
_exptl_absorpt_correction_type multi-scan
_exptl_absorpt_process_details
;
CrysAlisPro 1.171.40.35a (Rigaku Oxford Diffraction, 2018)
Empirical absorption correction using spherical harmonics,
 implemented in SCALE3 ABSPACK scaling algorithm.
;
_exptl_crystal_colour 'metallic yellowish yellow'
_exptl_crystal_colour_lustre metallic
_exptl_crystal_colour_modifier yellowish
_exptl_crystal_colour_primary yellow
_exptl_crystal_density_diffrn 1.371
_exptl_crystal_description needle
_exptl_crystal_F_000 1808
_exptl_crystal_recrystallization_method 'Re-crystallisation from solvent'
_exptl_crystal_size_max 0.2
_exptl_crystal_size_mid 0.12
_exptl_crystal_size_min 0.1
_refine_diff_density_max 0.318
_refine_diff_density_min -0.552
_refine_diff_density_rms 0.041
_refine_ls_extinction_method none
_refine_ls_goodness_of_fit_ref 1.067
_refine_ls_hydrogen_treatment constr
_refine_ls_matrix_type full
_refine_ls_number_parameters 244
_refine_ls_number_reflns 3723
_refine_ls_number_restraints 0
_refine_ls_restrained_S_all 1.067
_refine_ls_R_factor_all 0.0934
_refine_ls_R_factor_gt 0.0579
_refine_ls_shift/su_max 0.000
_refine_ls_shift/su_mean 0.000
_refine_ls_structure_factor_coef Fsqd
_refine_ls_weighting_details 'w=1/[\s^2^(Fo^2^)+(0.0770P)^2^+1.2455P] where P=(Fo^2^+2Fc^2^)/3'
_refine_ls_weighting_scheme calc
_refine_ls_wR_factor_gt 0.1543
_refine_ls_wR_factor_ref 0.1784
_reflns_Friedel_coverage 0.000
_reflns_number_gt 2260
_reflns_number_total 3723
_reflns_threshold_expression 'I > 2\s(I)'
_cod_data_source_file d3nj00529a2.cif
_cod_data_source_block Compound6hc
_cod_depositor_comments 'Adding full bibliography for 7062416--7062421.cif.'
_cod_database_code 7062418
_shelx_shelxl_version_number 2018/3
_chemical_oxdiff_formula 'C H N O S'
_shelx_space_group_comment
;
The symmetry employed for this shelxl refinement is uniquely defined
by the following loop, which should always be used as a source of
symmetry information in preference to the above space-group names.
They are only intended as comments.
;
_shelx_estimated_absorpt_t_max 0.969
_shelx_estimated_absorpt_t_min 0.940
_reflns_odcompleteness_completeness 99.49
_reflns_odcompleteness_iscentric 1
_reflns_odcompleteness_theta 26.32
_olex2_refinement_description
;
1. Fixed Uiso
 At 1.2 times of:
  All C(H) groups, All C(H,H) groups
 At 1.5 times of:
  All C(H,H,H) groups
2. Uiso/Uaniso restraints and constraints
Uanis(O003) = Uanis(S1)
3.a Ternary CH refined with riding coordinates:
 C9(H9), C8(H8)
3.b Secondary CH2 refined with riding coordinates:
 C7(H7A,H7B)
3.c Aromatic/amide H refined with riding coordinates:
 C13(H13), C6(H6), C14(H14), C2(H2), C4(H4), C18(H18), C5(H5), C3(H3),
 C17(H17), C16(H16)
3.d Idealised Me refined as rotating group:
 C19(H19A,H19B,H19C)
;
_smtbx_masks_void_probe_radius 1.2
_smtbx_masks_void_truncation_radius 1.2
_olex2_submission_special_instructions 'No special instructions were received'
_oxdiff_exptl_absorpt_empirical_details
;
Empirical correction (ABSPACK) includes:
- Absorption correction using spherical harmonics
- Frame scaling
;
_oxdiff_exptl_absorpt_empirical_full_max 2.152
_oxdiff_exptl_absorpt_empirical_full_min 0.453

loop_
_space_group_symop_operation_xyz
'x, y, z'
'-x+1/2, -y+1/2, z+1/2'
'-x, y, -z+1/2'
'x+1/2, -y+1/2, -z'
'-x, -y, -z'
'x-1/2, y-1/2, -z-1/2'
'x, -y, z-1/2'
'-x-1/2, y-1/2, z'

loop_
_atom_site_label
_atom_site_type_symbol
_atom_site_fract_x
_atom_site_fract_y
_atom_site_fract_z
_atom_site_U_iso_or_equiv
_atom_site_adp_type
_atom_site_occupancy
_atom_site_site_symmetry_order
_atom_site_calc_flag
_atom_site_refinement_flags_posn
_atom_site_refinement_flags_adp
_atom_site_refinement_flags_occupancy
_atom_site_disorder_assembly
_atom_site_disorder_group
S1 S 0.30438(3) 0.30882(5) 0.39549(10) 0.0695(3) Uani 1 1 d . . . . .
O002 O 0.500000 0.34647(16) 0.250000 0.0669(8) Uani 1 2 d S T P . .
O003 O 0.28028(8) 0.35127(12) 0.2879(2) 0.0695(3) Uani 1 1 d . . . . .
O004 O 0.29849(10) 0.33901(15) 0.5270(2) 0.0949(8) Uani 1 1 d . . . . .
N1 N 0.36781(9) 0.30834(13) 0.3595(2) 0.0595(7) Uani 1 1 d . . . . .
O006 O 0.53161(12) 0.36699(19) 0.5496(3) 0.1200(11) Uani 1 1 d . . . . .
C11 C 0.40529(13) 0.30201(17) 0.4594(3) 0.0639(8) Uani 1 1 d . . . . .
C12 C 0.39295(13) 0.24736(18) 0.5745(3) 0.0669(8) Uani 1 1 d . . . . .
C7 C 0.38598(12) 0.34013(19) 0.2302(3) 0.0663(8) Uani 1 1 d . . . . .
H7A H 0.356504 0.351782 0.173424 0.080 Uiso 1 1 calc R . . . .
H7B H 0.407201 0.299027 0.186478 0.080 Uiso 1 1 calc R . . . .
C1 C 0.28521(12) 0.20548(18) 0.3882(3) 0.0624(8) Uani 1 1 d . . . . .
C9 C 0.46467(11) 0.39373(18) 0.3311(3) 0.0650(8) Uani 1 1 d . . . . .
H9 H 0.482203 0.443300 0.363257 0.078 Uiso 1 1 calc R . . . .
C8 C 0.41736(12) 0.41804(17) 0.2510(3) 0.0696(9) Uani 1 1 d . . . . .
H8 H 0.428921 0.437913 0.163898 0.083 Uiso 1 1 calc R . . . .
C13 C 0.38929(13) 0.16351(19) 0.5564(3) 0.0688(9) Uani 1 1 d . . . . .
H13 H 0.391761 0.141738 0.471024 0.083 Uiso 1 1 calc R . . . .
C10 C 0.45143(13) 0.33994(18) 0.4465(3) 0.0660(8) Uani 1 1 d . . . . .
C6 C 0.29302(14) 0.1632(2) 0.2718(4) 0.0809(10) Uani 1 1 d . . . . .
H6 H 0.308597 0.188393 0.199032 0.097 Uiso 1 1 calc R . . . .
O00G O 0.37790(17) 0.0162(3) 0.8834(4) 0.1557(16) Uani 1 1 d . . . . .
C14 C 0.38203(14) 0.1116(2) 0.6632(4) 0.0803(10) Uani 1 1 d . . . . .
H14 H 0.380283 0.055089 0.650704 0.096 Uiso 1 1 calc R . . . .
N2 N 0.37060(19) 0.0885(4) 0.9008(5) 0.1278(15) Uani 1 1 d . . . . .
C2 C 0.26195(14) 0.1705(2) 0.4957(4) 0.0861(11) Uani 1 1 d . . . . .
H2 H 0.256997 0.200491 0.573453 0.103 Uiso 1 1 calc R . . . .
C19 C 0.38643(13) 0.48654(19) 0.3185(4) 0.0921(12) Uani 1 1 d . . . . .
H19A H 0.357388 0.501080 0.263740 0.138 Uiso 1 1 calc GR . . . .
H19B H 0.408208 0.533746 0.330675 0.138 Uiso 1 1 calc GR . . . .
H19C H 0.374269 0.467770 0.403566 0.138 Uiso 1 1 calc GR . . . .
C15 C 0.37751(16) 0.1440(3) 0.7855(4) 0.0916(12) Uani 1 1 d . . . . .
C4 C 0.25409(16) 0.0470(2) 0.3743(6) 0.1091(16) Uani 1 1 d . . . . .
H4 H 0.243790 -0.007673 0.370308 0.131 Uiso 1 1 calc R . . . .
C18 C 0.49248(17) 0.3267(2) 0.5445(4) 0.0944(12) Uani 1 1 d . . . . .
H18 H 0.488132 0.284851 0.606470 0.113 Uiso 1 1 calc R . . . .
C5 C 0.27714(18) 0.0823(2) 0.2657(5) 0.1059(14) Uani 1 1 d . . . . .
H5 H 0.282056 0.051990 0.188238 0.127 Uiso 1 1 calc R . . . .
C3 C 0.24601(16) 0.0906(3) 0.4879(6) 0.1075(14) Uani 1 1 d . . . . .
H3 H 0.229663 0.066030 0.560148 0.129 Uiso 1 1 calc R . . . .
C17 C 0.38872(18) 0.2781(3) 0.7027(4) 0.1041(14) Uani 1 1 d . . . . .
H17 H 0.391810 0.334271 0.717408 0.125 Uiso 1 1 calc R . . . .
C16 C 0.38003(19) 0.2264(3) 0.8078(4) 0.1179(16) Uani 1 1 d . . . . .
H16 H 0.375907 0.247296 0.893263 0.142 Uiso 1 1 calc R . . . .
O00S O 0.3597(2) 0.1175(3) 1.0050(4) 0.221(3) Uani 1 1 d . . . . .

loop_
_atom_site_aniso_label
_atom_site_aniso_U_11
_atom_site_aniso_U_22
_atom_site_aniso_U_33
_atom_site_aniso_U_23
_atom_site_aniso_U_13
_atom_site_aniso_U_12
S1 0.0704(5) 0.0512(5) 0.0869(6) -0.0091(4) 0.0000(4) 0.0019(3)
O002 0.0677(19) 0.0441(15) 0.089(2) 0.000 -0.0102(16) 0.000
O003 0.0704(5) 0.0512(5) 0.0869(6) -0.0091(4) 0.0000(4) 0.0019(3)
O004 0.104(2) 0.0866(17) 0.0936(18) -0.0400(15) 0.0196(14) 0.0006(13)
N1 0.0644(16) 0.0493(14) 0.0647(16) -0.0020(12) -0.0067(13) -0.0075(11)
O006 0.105(2) 0.123(2) 0.132(3) 0.0279(19) -0.0558(18) -0.0409(19)
C11 0.081(2) 0.0439(15) 0.067(2) -0.0060(15) -0.0133(17) -0.0018(15)
C12 0.084(2) 0.0552(18) 0.061(2) -0.0046(16) -0.0083(16) -0.0085(16)
C7 0.068(2) 0.0627(18) 0.068(2) 0.0025(17) -0.0085(16) -0.0032(15)
C1 0.0570(18) 0.0506(17) 0.080(2) -0.0010(16) -0.0024(16) -0.0031(14)
C9 0.064(2) 0.0483(17) 0.082(2) -0.0027(17) -0.0118(17) -0.0028(14)
C8 0.067(2) 0.0553(18) 0.087(2) 0.0087(17) -0.0111(17) -0.0025(15)
C13 0.086(2) 0.0579(18) 0.062(2) -0.0022(17) -0.0086(17) -0.0040(16)
C10 0.075(2) 0.0537(17) 0.070(2) 0.0027(16) -0.0168(17) -0.0066(16)
C6 0.099(3) 0.0549(19) 0.089(3) -0.005(2) -0.012(2) -0.0048(18)
O00G 0.202(4) 0.137(3) 0.129(3) 0.059(3) -0.018(3) -0.040(3)
C14 0.103(3) 0.064(2) 0.074(2) 0.008(2) -0.007(2) -0.0100(18)
N2 0.161(4) 0.140(4) 0.082(3) 0.027(3) 0.005(3) -0.026(3)
C2 0.072(2) 0.076(2) 0.110(3) 0.005(2) 0.012(2) -0.0062(18)
C19 0.078(2) 0.0503(18) 0.148(4) -0.003(2) -0.008(2) 0.0036(16)
C15 0.116(3) 0.094(3) 0.065(2) 0.011(2) 0.004(2) -0.020(2)
C4 0.090(3) 0.055(2) 0.182(5) 0.014(3) -0.023(3) -0.021(2)
C18 0.102(3) 0.087(3) 0.094(3) 0.014(2) -0.035(2) -0.022(2)
C5 0.129(4) 0.063(2) 0.126(4) -0.020(3) -0.035(3) -0.009(2)
C3 0.092(3) 0.079(3) 0.152(4) 0.023(3) 0.010(3) -0.013(2)
C17 0.171(4) 0.073(2) 0.068(2) -0.014(2) 0.001(3) -0.021(2)
C16 0.176(5) 0.120(4) 0.057(2) -0.013(3) 0.011(3) -0.022(3)
O00S 0.352(8) 0.225(5) 0.085(3) 0.030(3) 0.065(4) -0.003(5)

loop_
_atom_type_symbol
_atom_type_description
_atom_type_scat_dispersion_real
_atom_type_scat_dispersion_imag
_atom_type_scat_source
C C 0.0033 0.0016 'International Tables Vol C Tables 4.2.6.8 and 6.1.1.4'
Cl Cl 0.1484 0.1585 'International Tables Vol C Tables 4.2.6.8 and 6.1.1.4'
H H 0.0000 0.0000 'International Tables Vol C Tables 4.2.6.8 and 6.1.1.4'
N N 0.0061 0.0033 'International Tables Vol C Tables 4.2.6.8 and 6.1.1.4'
O O 0.0106 0.0060 'International Tables Vol C Tables 4.2.6.8 and 6.1.1.4'
S S 0.1246 0.1234 'International Tables Vol C Tables 4.2.6.8 and 6.1.1.4'

loop_
_geom_angle_atom_site_label_1
_geom_angle_atom_site_label_2
_geom_angle_atom_site_label_3
_geom_angle
_geom_angle_site_symmetry_1
_geom_angle_site_symmetry_3
_geom_angle_publ_flag
O003 S1 N1 105.37(13) . . ?
O003 S1 C1 108.03(14) . . ?
O004 S1 O003 119.44(15) . . ?
O004 S1 N1 107.90(14) . . ?
O004 S1 C1 109.93(16) . . ?
N1 S1 C1 105.20(13) . . ?
C9 O002 C9 115.7(3) 3_655 . ?
C11 N1 S1 121.4(2) . . ?
C11 N1 C7 116.0(2) . . ?
C7 N1 S1 119.9(2) . . ?
N1 C11 C12 116.9(3) . . ?
C10 C11 N1 120.6(3) . . ?
C10 C11 C12 122.4(3) . . ?
C13 C12 C11 120.1(3) . . ?
C13 C12 C17 118.3(3) . . ?
C17 C12 C11 121.4(3) . . ?
N1 C7 C8 109.9(3) . . ?
C6 C1 S1 118.4(3) . . ?
C2 C1 S1 119.5(3) . . ?
C2 C1 C6 122.1(3) . . ?
O002 C9 C8 110.4(2) . . ?
O002 C9 C10 105.7(2) . . ?
C10 C9 C8 112.4(3) . . ?
C7 C8 C19 113.0(3) . . ?
C9 C8 C7 106.6(2) . . ?
C9 C8 C19 112.1(3) . . ?
C14 C13 C12 120.8(3) . . ?
C11 C10 C9 123.1(3) . . ?
C11 C10 C18 120.5(3) . . ?
C18 C10 C9 116.3(3) . . ?
C1 C6 C5 118.2(4) . . ?
C15 C14 C13 119.0(3) . . ?
O00G N2 C15 117.7(5) . . ?
O00S N2 O00G 123.8(5) . . ?
O00S N2 C15 118.5(6) . . ?
C1 C2 C3 119.0(4) . . ?
C14 C15 N2 119.2(4) . . ?
C14 C15 C16 122.2(4) . . ?
C16 C15 N2 118.6(4) . . ?
C3 C4 C5 121.1(4) . . ?
O006 C18 C10 123.8(4) . . ?
C4 C5 C6 119.6(4) . . ?
C4 C3 C2 119.9(4) . . ?
C16 C17 C12 120.5(4) . . ?
C15 C16 C17 119.1(4) . . ?

loop_
_geom_bond_atom_site_label_1
_geom_bond_atom_site_label_2
_geom_bond_distance
_geom_bond_site_symmetry_2
_geom_bond_publ_flag
S1 O003 1.426(2) . ?
S1 O004 1.418(2) . ?
S1 N1 1.677(3) . ?
S1 C1 1.755(3) . ?
O002 C9 1.445(3) . ?
O002 C9 1.445(3) 3_655 ?
N1 C11 1.399(4) . ?
N1 C7 1.475(4) . ?
O006 C18 1.205(4) . ?
C11 C12 1.493(4) . ?
C11 C10 1.348(4) . ?
C12 C13 1.380(4) . ?
C12 C17 1.385(4) . ?
C7 C8 1.519(4) . ?
C1 C6 1.371(4) . ?
C1 C2 1.362(5) . ?
C9 C8 1.515(4) . ?
C9 C10 1.492(4) . ?
C8 C19 1.530(4) . ?
C13 C14 1.378(4) . ?
C10 C18 1.463(5) . ?
C6 C5 1.380(5) . ?
O00G N2 1.204(5) . ?
C14 C15 1.342(5) . ?
N2 C15 1.480(6) . ?
N2 O00S 1.183(5) . ?
C2 C3 1.366(5) . ?
C15 C16 1.362(6) . ?
C4 C5 1.370(6) . ?
C4 C3 1.360(6) . ?
C17 C16 1.368(5) . ?

loop_
_smtbx_masks_void_nr
_smtbx_masks_void_average_x
_smtbx_masks_void_average_y
_smtbx_masks_void_average_z
_smtbx_masks_void_volume
_smtbx_masks_void_count_electrons
_smtbx_masks_void_content
1 0.000 0.500 -0.636 312.1 84.2 '0.5 CH2Cl2'
2 0.500 0.000 -0.109 312.1 84.2 '0.5 CH2Cl2'
